data_2103777
loop_
_publ_author_name
'Wolf, W. M.'

_publ_section_title
;
 X-ray investigations of sulfur-containing fungicides. III.
 Intramolecular forces governing the conformation of a novel
 orthorhombic polymorph of benzoylmethyl phenyl sulfone, benzoylmethyl
 4-chlorophenyl sulfone and benzoylphenylmethyl phenyl sulfone
;
_journal_issue 6
_journal_name_full 'Acta Crystallographica Section B'
_journal_page_first 806
_journal_page_last 814
_journal_paper_doi 10.1107/S0108768101016238
_journal_volume 57
_journal_year 2001
_chemical_formula_sum 'C14 H12 O3 S'
_chemical_formula_weight 260.30
_chemical_name_systematic
;
 benzoylmethyl phenyl sulfone
;
_space_group_IT_number 19
_symmetry_cell_setting orthorhombic
_symmetry_space_group_name_Hall 'P 2ac 2ab'
_symmetry_space_group_name_H-M 'P 21 21 21'
_audit_creation_method 'SHELXL97 (Sheldrick, 97a)'
_cell_angle_alpha 90.00
_cell_angle_beta 90.00
_cell_angle_gamma 90.00
_cell_formula_units_Z 4
_cell_length_a 4.8177(7)
_cell_length_b 9.4100(12)
_cell_length_c 26.719(3)
_cell_measurement_reflns_used 50
_cell_measurement_temperature 110.0(10)
_cell_measurement_theta_max 16
_cell_measurement_theta_min 5
_cell_volume 1211.3(3)
_computing_cell_refinement 'KM-4 (Kuma Diffraction, 1991)'
_computing_data_collection 'KM-4 (Kuma Diffraction, 1991)'
_computing_data_reduction 'Dataproc 9.0 (Ga\/ldecki et al., 1995)'
_computing_molecular_graphics 'XP (Siemens, 1990)'
_computing_publication_material 'SHELXL97 (Sheldrick, 1997a)'
_computing_structure_refinement 'SHELXL97 (Sheldrick, 1997a)'
_computing_structure_solution 'SHELXS97 (Sheldrick, 1997b)'
_diffrn_ambient_temperature 110.0(10)
_diffrn_measured_fraction_theta_full 1.000
_diffrn_measured_fraction_theta_max 1.000
_diffrn_measurement_device_type 'Kuma Diffraction KM-4'
_diffrn_measurement_method \w--2\q
_diffrn_radiation_monochromator graphite
_diffrn_radiation_source 'fine-focus sealed tube'
_diffrn_radiation_type MoK\a
_diffrn_radiation_wavelength .71073
_diffrn_reflns_av_R_equivalents .0492
_diffrn_reflns_av_sigmaI/netI .0283
_diffrn_reflns_limit_h_max 6
_diffrn_reflns_limit_h_min -1
_diffrn_reflns_limit_k_max 13
_diffrn_reflns_limit_k_min -1
_diffrn_reflns_limit_l_max 37
_diffrn_reflns_limit_l_min -1
_diffrn_reflns_number 2859
_diffrn_reflns_theta_full 30.07
_diffrn_reflns_theta_max 30.07
_diffrn_reflns_theta_min 1.52
_diffrn_standards_decay_% 2
_diffrn_standards_interval_count 100
_diffrn_standards_number 3
_exptl_absorpt_coefficient_mu .264
_exptl_absorpt_correction_type none
_exptl_crystal_colour 'Pale yellow'
_exptl_crystal_density_diffrn 1.427
_exptl_crystal_density_method 'not measured'
_exptl_crystal_description Plate
_exptl_crystal_F_000 544
_exptl_crystal_size_max .6
_exptl_crystal_size_mid .4
_exptl_crystal_size_min .2
_refine_diff_density_max .375
_refine_diff_density_min -.332
_refine_ls_abs_structure_details Flack,(1983)
_refine_ls_abs_structure_Flack -.01(7)
_refine_ls_extinction_method none
_refine_ls_goodness_of_fit_ref 1.226
_refine_ls_hydrogen_treatment refall
_refine_ls_matrix_type full
_refine_ls_number_parameters 211
_refine_ls_number_reflns 2633
_refine_ls_number_restraints 0
_refine_ls_restrained_S_all 1.226
_refine_ls_R_factor_all .0410
_refine_ls_R_factor_gt .0319
_refine_ls_shift/su_max .027
_refine_ls_shift/su_mean .004
_refine_ls_structure_factor_coef Fsqd
_refine_ls_weighting_details 'w=1/[\s^2^(Fo^2^)+(0.0468P)^2^+0.5406P] where P=(Fo^2^+2Fc^2^)/3'
_refine_ls_weighting_scheme calc
_refine_ls_wR_factor_ref .0962
_reflns_number_gt 2498
_reflns_number_total 2633
_reflns_threshold_expression >2sigma(I)
_cod_data_source_file os0077.cif
_cod_data_source_block Io
_cod_original_sg_symbol_H-M 'P 2~1~ 2~1~ 2~1~'
_cod_database_code 2103777

loop_
_symmetry_equiv_pos_as_xyz
'x, y, z'
'-x+1/2, -y, z+1/2'
'-x, y+1/2, -z+1/2'
'x+1/2, -y+1/2, -z'

loop_
_atom_site_label
_atom_site_fract_x
_atom_site_fract_y
_atom_site_fract_z
_atom_site_U_iso_or_equiv
_atom_site_adp_type
_atom_site_calc_flag
_atom_site_occupancy
_atom_site_type_symbol
S .02113(9) .67407(4) .081705(15) .01274(10) Uani d 1 S
O1 -.1376(3) .69740(15) .03694(5) .0179(3) Uani d 1 O
O2 -.1264(3) .66597(16) .12864(5) .0190(3) Uani d 1 O
O3 -.0356(5) 1.00941(18) .09523(6) .0360(5) Uani d 1 O
C1 .2692(4) .81462(19) .08738(7) .0160(3) Uani d 1 C
C2 .1318(5) .93455(19) .11625(7) .0189(4) Uani d 1 C
C3 .1963(4) .95377(19) .17042(7) .0162(3) Uani d 1 C
C4 .0513(5) 1.0583(2) .19668(8) .0226(4) Uani d 1 C
C5 .0989(5) 1.0784(2) .24725(8) .0264(5) Uani d 1 C
C6 .2903(5) .9956(3) .27223(8) .0242(4) Uani d 1 C
C7 .4365(5) .8924(2) .24636(8) .0253(4) Uani d 1 C
C8 .3900(5) .8710(2) .19574(8) .0214(4) Uani d 1 C
C9 .2231(4) .51963(19) .07534(7) .0138(3) Uani d 1 C
C10 .2590(5) .4315(2) .11653(7) .0201(4) Uani d 1 C
C11 .4265(5) .3123(2) .11141(8) .0248(4) Uani d 1 C
C12 .5559(5) .2843(2) .06634(8) .0230(4) Uani d 1 C
C13 .5162(5) .3733(2) .02559(7) .0203(4) Uani d 1 C
C14 .3480(4) .4920(2) .02953(7) .0168(3) Uani d 1 C
H1 .438(5) .776(2) .1036(8) .011(5) Uiso d 1 H
H2 .317(6) .838(3) .0510(10) .024(7) Uiso d 1 H
H4 -.069(7) 1.114(3) .1798(11) .038(9) Uiso d 1 H
H5 .010(8) 1.157(4) .2660(12) .051(10) Uiso d 1 H
H6 .326(7) 1.013(3) .3070(11) .031(8) Uiso d 1 H
H7 .566(7) .845(3) .2611(10) .033(8) Uiso d 1 H
H8 .499(6) .798(3) .1787(9) .020(6) Uiso d 1 H
H10 .173(6) .452(3) .1467(10) .024(7) Uiso d 1 H
H11 .452(6) .246(3) .1393(9) .018(6) Uiso d 1 H
H12 .684(7) .208(3) .0639(11) .035(8) Uiso d 1 H
H13 .610(7) .355(3) -.0055(11) .035(8) Uiso d 1 H
H14 .325(6) .559(2) .0023(9) .013(6) Uiso d 1 H

loop_
_atom_site_aniso_label
_atom_site_aniso_U_11
_atom_site_aniso_U_22
_atom_site_aniso_U_33
_atom_site_aniso_U_12
_atom_site_aniso_U_13
_atom_site_aniso_U_23
S .01141(17) .01502(17) .01179(17) .00158(16) .00080(15) .00152(13)
O1 .0153(6) .0219(6) .0166(6) .0018(6) -.0043(5) .0025(5)
O2 .0176(6) .0231(6) .0163(6) .0029(7) .0065(5) .0029(5)
O3 .0540(12) .0285(7) .0253(7) .0223(9) -.0123(8) -.0030(6)
C1 .0166(8) .0162(7) .0153(7) .0008(7) .0012(7) -.0016(6)
C2 .0232(9) .0152(7) .0181(8) .0030(8) .0011(8) -.0017(6)
C3 .0178(8) .0150(7) .0159(8) -.0004(7) .0016(7) -.0017(6)
C4 .0255(10) .0206(8) .0217(9) .0057(9) .0003(8) -.0056(7)
C5 .0294(11) .0287(10) .0211(9) .0046(10) .0044(8) -.0105(8)
C6 .0267(10) .0305(10) .0154(8) -.0023(10) .0018(8) -.0070(8)
C7 .0283(11) .0310(10) .0167(8) .0066(10) -.0041(8) -.0034(7)
C8 .0236(10) .0223(8) .0181(8) .0068(8) .0001(8) -.0037(7)
C9 .0129(7) .0142(7) .0145(8) .0004(6) -.0013(6) .0007(6)
C10 .0242(10) .0215(8) .0145(8) .0035(9) .0000(7) .0033(7)
C11 .0318(11) .0204(8) .0221(9) .0058(9) -.0036(8) .0051(7)
C12 .0254(10) .0154(7) .0282(9) .0054(8) -.0036(8) -.0027(7)
C13 .0221(9) .0189(7) .0200(8) .0034(8) .0012(8) -.0033(6)
C14 .0193(9) .0164(7) .0145(8) .0006(8) .0014(7) .0008(6)

loop_
_atom_type_symbol
_atom_type_description
_atom_type_scat_dispersion_real
_atom_type_scat_dispersion_imag
_atom_type_scat_source
C C .0033 .0016 'International Tables Vol C Tables 4.2.6.8 and 6.1.1.4'
H H .0000 .0000 'International Tables Vol C Tables 4.2.6.8 and 6.1.1.4'
O O .0106 .0060 'International Tables Vol C Tables 4.2.6.8 and 6.1.1.4'
S S .1246 .1234 'International Tables Vol C Tables 4.2.6.8 and 6.1.1.4'

loop_
_geom_angle_atom_site_label_1
_geom_angle_atom_site_label_2
_geom_angle_atom_site_label_3
_geom_angle
_geom_angle_publ_flag
O1 S O2 117.99(8) y
O1 S C9 109.91(8) y
O2 S C9 108.24(9) y
O1 S C1 108.25(9) y
O2 S C1 107.12(9) y
C9 S C1 104.46(9) y
C2 C1 S 107.53(13) y
O3 C2 C3 121.27(18) y
O3 C2 C1 119.18(18) y
C3 C2 C1 119.50(17) y
C8 C3 C4 119.08(18) n
C8 C3 C2 122.94(18) n
C4 C3 C2 117.97(18) n
C5 C4 C3 120.3(2) n
C6 C5 C4 120.4(2) n
C5 C6 C7 119.7(2) n
C6 C7 C8 120.5(2) n
C7 C8 C3 120.1(2) n
C14 C9 C10 122.18(17) n
C14 C9 S 118.69(13) n
C10 C9 S 119.10(14) n
C11 C10 C9 118.48(18) n
C12 C11 C10 120.15(18) n
C11 C12 C13 120.48(19) n
C14 C13 C12 120.55(18) n
C13 C14 C9 118.16(16) n
C2 C1 H1 114.0(13) n
S C1 H1 108.4(14) n
C2 C1 H2 114.8(15) n
S C1 H2 103.3(16) n
H1 C1 H2 108(2) n
C5 C4 H4 121(2) n
C3 C4 H4 118.6(19) n
C6 C5 H5 118(2) n
C4 C5 H5 122(2) n
C5 C6 H6 119.6(19) n
C7 C6 H6 120.7(19) n
C6 C7 H7 120.2(19) n
C8 C7 H7 119.2(19) n
C7 C8 H8 118.1(15) n
C3 C8 H8 121.8(15) n
C11 C10 H10 120.8(17) n
C9 C10 H10 120.7(17) n
C12 C11 H11 118.9(15) n
C10 C11 H11 120.9(15) n
C11 C12 H12 119.9(18) n
C13 C12 H12 119.5(18) n
C14 C13 H13 119.2(18) n
C12 C13 H13 120.3(18) n
C13 C14 H14 122.3(15) n
C9 C14 H14 119.4(15) n

loop_
_geom_bond_atom_site_label_1
_geom_bond_atom_site_label_2
_geom_bond_distance
_geom_bond_publ_flag
S O1 1.4366(13) y
S O2 1.4434(13) y
S C9 1.7572(18) y
S C1 1.7890(19) y
O3 C2 1.209(3) y
C1 C2 1.519(3) y
C2 C3 1.491(3) y
C3 C8 1.391(3) y
C3 C4 1.396(3) y
C4 C5 1.383(3) y
C5 C6 1.380(3) y
C6 C7 1.384(3) y
C7 C8 1.386(3) y
C9 C14 1.389(2) y
C9 C10 1.389(3) y
C10 C11 1.388(3) y
C11 C12 1.381(3) y
C12 C13 1.387(3) y
C13 C14 1.384(3) y
C1 H1 .99(3) n
C1 H2 1.02(3) n
C4 H4 .90(3) n
C5 H5 .99(3) n
C6 H6 .96(3) n
C7 H7 .86(3) n
C8 H8 .97(3) n
C10 H10 .93(3) n
C11 H11 .98(2) n
C12 H12 .95(3) y
C13 H13 .96(3) y
C14 H14 .97(2) y

loop_
_geom_torsion_atom_site_label_1
_geom_torsion_atom_site_label_2
_geom_torsion_atom_site_label_3
_geom_torsion_atom_site_label_4
_geom_torsion
_geom_torsion_publ_flag
O1 S C1 C2 88.93(14) y
O2 S C1 C2 -39.29(15) y
C9 S C1 C2 -153.98(13) y
S C1 C2 O3 -76.0(2) y
S C1 C2 C3 101.30(18) y
O3 C2 C3 C8 -179.2(2) y
C1 C2 C3 C8 3.6(3) n
O3 C2 C3 C4 1.9(3) n
C1 C2 C3 C4 -175.39(19) n
C8 C3 C4 C5 -.4(3) n
C2 C3 C4 C5 178.6(2) n
C3 C4 C5 C6 .1(4) n
C4 C5 C6 C7 .4(4) n
C5 C6 C7 C8 -.6(4) n
C6 C7 C8 C3 .3(4) n
C4 C3 C8 C7 .2(3) n
C2 C3 C8 C7 -178.8(2) n
O1 S C9 C14 39.29(18) n
O2 S C9 C14 169.46(15) n
C1 S C9 C14 -76.65(17) n
O1 S C9 C10 -142.48(16) n
O2 S C9 C10 -12.31(19) n
C1 S C9 C10 101.58(17) n
C14 C9 C10 C11 .2(3) n
S C9 C10 C11 -177.93(16) n
C9 C10 C11 C12 .8(3) n
C10 C11 C12 C13 -1.1(3) n
C11 C12 C13 C14 .4(3) n
C12 C13 C14 C9 .5(3) n
C10 C9 C14 C13 -.9(3) n
S C9 C14 C13 177.28(15) n

loop_
_cod_related_entry_id
_cod_related_entry_database
_cod_related_entry_code
1 ChemSpider 69399
